data_2243535
loop_
_publ_author_name
'Krupp, Anna'
'Wegge, Jessica'
'Otte, Felix'
'Kleinheider, Johannes'
'Wall, Helene'
'Strohmann, Carsten'

_publ_section_title
;
 Crystal structures of [(<i>N</i>,<i>N</i>-dimethylamino)methyl]ferrocene
 and
 (<i>R</i>~p~,<i>R</i>~p~)-bis{2-[(dimethylamino)methyl]ferrocenyl}dimethylsilane
;
_journal_coeditor_code HB7933
_journal_issue 9
_journal_name_full 'Acta Crystallographica Section E'
_journal_page_first 1437
_journal_page_last 1441
_journal_paper_doi 10.1107/S2056989020010397
_journal_volume 76
_journal_year 2020
_chemical_absolute_configuration ad
_chemical_formula_iupac '[Fe2 (C5 H5)2 (C18 H18 N2 Si)]'
_chemical_formula_moiety 'C28 H38 Fe2 N2 Si'
_chemical_formula_sum 'C28 H38 Fe2 N2 Si'
_chemical_formula_weight 542.39
_chemical_name_systematic (<i>R</i>~p~,<i>R</i>~p~)-Bis{2-[(dimethylamino)methyl]ferrocenyl}dimethylsilane
_space_group_crystal_system orthorhombic
_space_group_IT_number 19
_space_group_name_Hall 'P 2ac 2ab'
_space_group_name_H-M_alt 'P 21 21 21'
_atom_sites_solution_hydrogens geom
_atom_sites_solution_primary direct
_audit_creation_method
;
OLEX2
(compiled 2020.02.04 svn.rd84adfe8 for OlexSys, GUI svn.r6032)
;
_cell_angle_alpha 90
_cell_angle_beta 90
_cell_angle_gamma 90
_cell_formula_units_Z 4
_cell_length_a 12.0132(7)
_cell_length_b 14.0683(8)
_cell_length_c 15.7169(11)
_cell_measurement_reflns_used 9834
_cell_measurement_temperature 100
_cell_measurement_theta_max 78.64
_cell_measurement_theta_min 4.22
_cell_volume 2656.2(3)
_computing_cell_refinement
;
SAINT (Bruker, 2016)
;
_computing_data_collection
;
APEX2 (Bruker, 2018)
;
_computing_data_reduction
;
SAINT (Bruker, 2016)
;
_computing_molecular_graphics
;
<i>OLEX2</i> (Dolomanov <i>et al.</i>,  2009)
;
_computing_publication_material
;
<i>OLEX2</i> (Dolomanov <i>et al.</i>,  2009),
publCIF (Westrip, 2010), Mercury
(Macrae <i>et al.</i>,  2020)
;
_computing_structure_refinement
;
SHELXL (Sheldrick, 2015a)
;
_computing_structure_solution
;
SHELXS (Sheldrick, 2008)
;
_diffrn_ambient_temperature 100.0
_diffrn_detector 'Bruker D8 VENTURE area detector'
_diffrn_detector_area_resol_mean 10.4167
_diffrn_measured_fraction_theta_full 1.000
_diffrn_measured_fraction_theta_max 0.996
_diffrn_measurement_device 'four-circle diffractometer'
_diffrn_measurement_device_type 'Bruker D8 Venture'
_diffrn_measurement_method '\w and \f scans'
_diffrn_radiation_monochromator 'HELIOS mirror optics'
_diffrn_radiation_probe x-ray
_diffrn_radiation_type CuK\a
_diffrn_radiation_wavelength 1.54178
_diffrn_reflns_av_R_equivalents 0.0598
_diffrn_reflns_av_unetI/netI 0.0332
_diffrn_reflns_limit_h_max 15
_diffrn_reflns_limit_h_min -13
_diffrn_reflns_limit_k_max 17
_diffrn_reflns_limit_k_min -17
_diffrn_reflns_limit_l_max 17
_diffrn_reflns_limit_l_min -20
_diffrn_reflns_number 41156
_diffrn_reflns_theta_full 67.679
_diffrn_reflns_theta_max 79.929
_diffrn_reflns_theta_min 4.217
_diffrn_source 'microfocus sealed X-ray tube'
_diffrn_source_current 1.0
_diffrn_source_power 0.05
_diffrn_source_voltage 50.0
_diffrn_standards_number 0
_exptl_absorpt_coefficient_mu 9.315
_exptl_absorpt_correction_T_max 0.7543
_exptl_absorpt_correction_T_min 0.3258
_exptl_absorpt_correction_type multi-scan
_exptl_absorpt_process_details
;
(SADABS; Bruker, 2016)
;
_exptl_crystal_colour 'clear orangish yellow'
_exptl_crystal_density_diffrn 1.356
_exptl_crystal_description plate
_exptl_crystal_F_000 1144
_exptl_crystal_size_max 0.474
_exptl_crystal_size_mid 0.234
_exptl_crystal_size_min 0.082
_refine_diff_density_max 0.397
_refine_diff_density_min -0.273
_refine_ls_abs_structure_details
;
Flack <i>x</i> determined using 2287 quotients
[(<i>I</i>^+^)-(<i>I</i>^-^)]/[(<i>I</i>^+^)+(<i>I</i>^-^)]
(Parsons <i>et al.</i>,  2013)
;
_refine_ls_abs_structure_Flack -0.009(2)
_refine_ls_extinction_method none
_refine_ls_goodness_of_fit_ref 1.070
_refine_ls_hydrogen_treatment constr
_refine_ls_matrix_type full
_refine_ls_number_parameters 304
_refine_ls_number_reflns 5733
_refine_ls_number_restraints 0
_refine_ls_restrained_S_all 1.070
_refine_ls_R_factor_all 0.0303
_refine_ls_R_factor_gt 0.0277
_refine_ls_shift/su_max 0.001
_refine_ls_shift/su_mean 0.000
_refine_ls_structure_factor_coef Fsqd
_refine_ls_weighting_details 'w=1/[\s^2^(Fo^2^)+(0.0111P)^2^+2.2762P] where P=(Fo^2^+2Fc^2^)/3'
_refine_ls_weighting_scheme calc
_refine_ls_wR_factor_gt 0.0624
_refine_ls_wR_factor_ref 0.0646
_reflns_number_gt 5518
_reflns_number_total 5733
_reflns_threshold_expression 'I > 2\s(I)'
_cod_data_source_file hb7933sup1.cif
_cod_data_source_block 2
_cod_database_code 2243535
_shelx_space_group_comment
;
The symmetry employed for this shelxl refinement is uniquely defined
by the following loop, which should always be used as a source of
symmetry information in preference to the above space-group names.
They are only intended as comments.
;
_shelx_estimated_absorpt_t_min 0.096
_shelx_estimated_absorpt_t_max 0.516

loop_
_space_group_symop_operation_xyz
'x, y, z'
'-x+1/2, -y, z+1/2'
'-x, y+1/2, -z+1/2'
'x+1/2, -y+1/2, -z'

loop_
_atom_site_type_symbol
_atom_site_label
_atom_site_fract_x
_atom_site_fract_y
_atom_site_fract_z
_atom_site_U_iso_or_equiv
_atom_site_adp_type
_atom_site_calc_flag
_atom_site_occupancy
_atom_site_disorder_assembly
_atom_site_disorder_group
Fe Fe1 0.40210(4) 0.41292(3) 0.52611(3) 0.01371(10) Uani d 1 . .
Fe Fe2 0.91114(4) 0.56363(3) 0.70011(3) 0.01381(10) Uani d 1 . .
Si Si1 0.67323(6) 0.46262(5) 0.60692(5) 0.01300(16) Uani d 1 . .
N N1 0.4872(2) 0.5234(2) 0.77668(18) 0.0250(6) Uani d 1 . .
N N2 0.7054(2) 0.67859(19) 0.49626(19) 0.0226(6) Uani d 1 . .
C C1 0.4524(3) 0.2732(2) 0.5230(2) 0.0206(6) Uani d 1 . .
H H1 0.522465 0.249185 0.541009 0.025 Uiso calc 1 . .
C C2 0.3558(3) 0.2845(2) 0.5749(2) 0.0230(7) Uani d 1 . .
H H2 0.350364 0.269161 0.633668 0.028 Uiso calc 1 . .
C C3 0.2693(3) 0.3224(2) 0.5237(3) 0.0261(7) Uani d 1 . .
H H3 0.195895 0.336837 0.542013 0.031 Uiso calc 1 . .
C C4 0.3122(3) 0.3350(2) 0.4401(2) 0.0250(7) Uani d 1 . .
H H4 0.272369 0.359429 0.392671 0.030 Uiso calc 1 . .
C C5 0.4250(3) 0.3045(2) 0.4397(2) 0.0221(7) Uani d 1 . .
H H5 0.473605 0.305010 0.392052 0.027 Uiso calc 1 . .
C C6 0.4964(2) 0.5297(2) 0.4952(2) 0.0160(6) Uani d 1 . .
H H6 0.545571 0.535356 0.448062 0.019 Uiso calc 1 . .
C C7 0.3812(2) 0.5528(2) 0.4941(2) 0.0200(6) Uani d 1 . .
H H7 0.340403 0.576119 0.446778 0.024 Uiso calc 1 . .
C C8 0.3381(3) 0.5346(2) 0.5769(2) 0.0209(7) Uani d 1 . .
H H8 0.263383 0.544423 0.594646 0.025 Uiso calc 1 . .
C C9 0.4271(2) 0.4989(2) 0.6289(2) 0.0171(6) Uani d 1 . .
C C10 0.5271(2) 0.4965(2) 0.5782(2) 0.0151(6) Uani d 1 . .
C C11 0.4148(3) 0.4689(2) 0.7201(2) 0.0218(6) Uani d 1 . .
H H11A 0.336404 0.477614 0.737880 0.026 Uiso calc 1 . .
H H11B 0.432944 0.400471 0.725163 0.026 Uiso calc 1 . .
C C12 0.4651(4) 0.6248(3) 0.7704(3) 0.0358(9) Uani d 1 . .
H H12A 0.476258 0.645725 0.711601 0.054 Uiso calc 1 . .
H H12B 0.515962 0.659448 0.808016 0.054 Uiso calc 1 . .
H H12C 0.388032 0.637477 0.787533 0.054 Uiso calc 1 . .
C C13 0.4753(3) 0.4906(3) 0.8634(2) 0.0353(9) Uani d 1 . .
H H13A 0.398706 0.501402 0.882532 0.053 Uiso calc 1 . .
H H13B 0.526785 0.525684 0.900183 0.053 Uiso calc 1 . .
H H13C 0.492332 0.422561 0.866214 0.053 Uiso calc 1 . .
C C14 0.7422(2) 0.4315(2) 0.50393(19) 0.0188(6) Uani d 1 . .
H H14A 0.699785 0.381123 0.475523 0.028 Uiso calc 1 . .
H H14B 0.818102 0.409171 0.515008 0.028 Uiso calc 1 . .
H H14C 0.744808 0.487788 0.467287 0.028 Uiso calc 1 . .
C C15 0.6761(3) 0.3581(2) 0.6803(2) 0.0204(6) Uani d 1 . .
H H15A 0.637561 0.374313 0.733311 0.031 Uiso calc 1 . .
H H15B 0.753543 0.341244 0.692906 0.031 Uiso calc 1 . .
H H15C 0.638843 0.304102 0.653203 0.031 Uiso calc 1 . .
C C16 0.7459(2) 0.5622(2) 0.66320(19) 0.0140(5) Uani d 1 . .
C C17 0.7559(2) 0.5680(2) 0.7543(2) 0.0174(6) Uani d 1 . .
H H17 0.726354 0.523459 0.793791 0.021 Uiso calc 1 . .
C C18 0.8173(3) 0.6514(2) 0.7758(2) 0.0196(6) Uani d 1 . .
H H18 0.835968 0.671817 0.831577 0.023 Uiso calc 1 . .
C C19 0.8455(2) 0.6984(2) 0.6992(2) 0.0202(6) Uani d 1 . .
H H19 0.885821 0.756244 0.694769 0.024 Uiso calc 1 . .
C C20 0.8032(2) 0.6442(2) 0.6298(2) 0.0157(6) Uani d 1 . .
C C21 0.8143(2) 0.6704(2) 0.5375(2) 0.0186(6) Uani d 1 . .
H H21A 0.854177 0.731777 0.532712 0.022 Uiso calc 1 . .
H H21B 0.858954 0.621447 0.507897 0.022 Uiso calc 1 . .
C C22 0.6358(3) 0.7504(2) 0.5361(3) 0.0308(8) Uani d 1 . .
H H22A 0.626762 0.735500 0.596616 0.046 Uiso calc 1 . .
H H22B 0.562731 0.751317 0.508457 0.046 Uiso calc 1 . .
H H22C 0.671115 0.812870 0.530116 0.046 Uiso calc 1 . .
C C23 0.7193(4) 0.6974(3) 0.4060(2) 0.0333(8) Uani d 1 . .
H H23A 0.761764 0.756243 0.398401 0.050 Uiso calc 1 . .
H H23B 0.646017 0.704129 0.379302 0.050 Uiso calc 1 . .
H H23C 0.759445 0.644476 0.379535 0.050 Uiso calc 1 . .
C C24 0.9906(3) 0.4417(2) 0.7387(2) 0.0257(7) Uani d 1 . .
H H24 0.959441 0.392924 0.773004 0.031 Uiso calc 1 . .
C C25 1.0489(3) 0.5225(2) 0.7685(2) 0.0219(7) Uani d 1 . .
H H25 1.064181 0.537180 0.826365 0.026 Uiso calc 1 . .
C C26 1.0806(2) 0.5777(2) 0.6972(2) 0.0242(6) Uani d 1 . .
H H26 1.120399 0.635990 0.698549 0.029 Uiso calc 1 . .
C C27 1.0418(3) 0.5297(3) 0.6227(2) 0.0297(8) Uani d 1 . .
H H27 1.051335 0.550430 0.565617 0.036 Uiso calc 1 . .
C C28 0.9869(3) 0.4461(3) 0.6491(2) 0.0301(8) Uani d 1 . .
H H28 0.953179 0.400581 0.612719 0.036 Uiso calc 1 . .

loop_
_atom_site_aniso_label
_atom_site_aniso_U_11
_atom_site_aniso_U_22
_atom_site_aniso_U_33
_atom_site_aniso_U_12
_atom_site_aniso_U_13
_atom_site_aniso_U_23
Fe1 0.00972(19) 0.01196(19) 0.0194(2) -0.00185(16) -0.00041(18) -0.00196(16)
Fe2 0.00825(19) 0.0162(2) 0.0170(2) -0.00009(16) 0.00075(18) -0.00221(17)
Si1 0.0106(3) 0.0123(3) 0.0160(4) -0.0005(3) 0.0005(3) -0.0018(3)
N1 0.0189(13) 0.0324(15) 0.0235(15) -0.0047(11) 0.0036(11) -0.0099(11)
N2 0.0197(13) 0.0177(12) 0.0303(16) -0.0027(10) -0.0049(11) 0.0044(11)
C1 0.0188(14) 0.0123(13) 0.0307(18) -0.0016(11) -0.0040(13) -0.0030(13)
C2 0.0243(16) 0.0168(14) 0.0278(18) -0.0088(12) -0.0001(14) 0.0005(12)
C3 0.0157(15) 0.0211(15) 0.042(2) -0.0091(12) -0.0012(14) -0.0060(15)
C4 0.0232(16) 0.0192(14) 0.0327(19) -0.0065(12) -0.0121(14) -0.0044(13)
C5 0.0258(17) 0.0167(13) 0.0239(16) -0.0026(12) 0.0014(13) -0.0050(12)
C6 0.0139(13) 0.0126(12) 0.0215(16) -0.0027(10) -0.0016(11) 0.0014(11)
C7 0.0167(14) 0.0144(13) 0.0288(17) 0.0009(11) -0.0052(12) -0.0005(11)
C8 0.0137(14) 0.0158(13) 0.0332(18) 0.0007(11) 0.0016(12) -0.0071(13)
C9 0.0126(14) 0.0138(12) 0.0248(16) -0.0016(10) 0.0015(12) -0.0067(11)
C10 0.0131(13) 0.0121(12) 0.0200(16) -0.0022(10) 0.0021(11) -0.0022(11)
C11 0.0165(14) 0.0264(14) 0.0226(16) -0.0061(13) 0.0039(13) -0.0058(12)
C12 0.039(2) 0.0319(19) 0.037(2) -0.0047(16) 0.0037(17) -0.0168(16)
C13 0.031(2) 0.055(2) 0.0202(18) -0.0029(17) 0.0012(15) -0.0054(16)
C14 0.0174(13) 0.0187(14) 0.0203(15) 0.0019(11) 0.0025(11) -0.0044(12)
C15 0.0212(15) 0.0166(13) 0.0236(17) -0.0005(12) -0.0007(13) 0.0012(12)
C16 0.0078(12) 0.0164(13) 0.0178(14) 0.0004(10) -0.0002(10) -0.0018(11)
C17 0.0097(12) 0.0233(14) 0.0191(15) -0.0003(11) 0.0026(11) -0.0056(12)
C18 0.0132(14) 0.0248(15) 0.0207(16) 0.0006(12) 0.0018(12) -0.0128(12)
C19 0.0141(14) 0.0156(13) 0.0308(18) -0.0002(10) -0.0003(13) -0.0069(13)
C20 0.0102(13) 0.0140(13) 0.0229(16) 0.0008(10) -0.0011(11) -0.0014(11)
C21 0.0142(14) 0.0156(13) 0.0260(17) -0.0019(11) -0.0003(12) 0.0033(12)
C22 0.0191(15) 0.0251(16) 0.048(2) 0.0028(12) -0.0058(16) 0.0012(16)
C23 0.044(2) 0.0260(17) 0.030(2) -0.0062(15) -0.0121(17) 0.0113(15)
C24 0.0162(14) 0.0198(14) 0.041(2) 0.0037(12) 0.0011(14) 0.0032(14)
C25 0.0139(13) 0.0281(16) 0.0237(17) 0.0052(12) -0.0046(12) 0.0007(13)
C26 0.0083(12) 0.0294(15) 0.0350(18) -0.0011(12) 0.0007(13) 0.0045(14)
C27 0.0156(15) 0.052(2) 0.0215(18) 0.0138(15) 0.0042(13) 0.0007(16)
C28 0.0178(15) 0.0334(18) 0.039(2) 0.0126(14) -0.0078(14) -0.0182(16)

loop_
_atom_type_symbol
_atom_type_description
_atom_type_scat_dispersion_real
_atom_type_scat_dispersion_imag
_atom_type_scat_source
C C 0.0181 0.0091 'International Tables Vol C Tables 4.2.6.8 and 6.1.1.4'
H H 0.0000 0.0000 'International Tables Vol C Tables 4.2.6.8 and 6.1.1.4'
Fe Fe -1.1336 3.1974 'International Tables Vol C Tables 4.2.6.8 and 6.1.1.4'
N N 0.0311 0.0180 'International Tables Vol C Tables 4.2.6.8 and 6.1.1.4'
Si Si 0.2541 0.3302 'International Tables Vol C Tables 4.2.6.8 and 6.1.1.4'

loop_
_exptl_crystal_face_index_h
_exptl_crystal_face_index_k
_exptl_crystal_face_index_l
_exptl_crystal_face_perp_dist
1.00 -1.00 0.00 0.0270
-1.00 1.00 0.00 0.0410
0.00 -1.00 1.00 0.1710
-1.00 -1.00 1.00 0.1810
-1.00 -1.00 0.00 0.1080
1.00 1.00 0.00 0.1090
-1.00 -1.00 -1.00 0.1210
0.00 0.00 1.00 0.2370
-1.00 0.00 -1.00 0.1290
1.00 0.00 1.00 0.1260
-1.00 0.00 1.00 0.1810
-1.00 1.00 -1.00 0.0940
1.00 -1.00 1.00 0.1080
0.00 -1.00 0.00 0.0720

loop_
_geom_angle_atom_site_label_1
_geom_angle_atom_site_label_2
_geom_angle_atom_site_label_3
_geom_angle_site_symmetry_1
_geom_angle_site_symmetry_3
_geom_angle
_geom_angle_publ_flag
C1 Fe1 C5 . . 40.36(14) ?
C1 Fe1 C10 . . 109.75(12) ?
C2 Fe1 C1 . . 40.77(14) ?
C2 Fe1 C3 . . 40.66(14) ?
C2 Fe1 C4 . . 68.32(14) ?
C2 Fe1 C5 . . 68.20(14) ?
C2 Fe1 C6 . . 161.37(13) ?
C2 Fe1 C7 . . 155.59(13) ?
C2 Fe1 C10 . . 123.40(13) ?
C3 Fe1 C1 . . 68.47(13) ?
C3 Fe1 C4 . . 40.73(16) ?
C3 Fe1 C5 . . 68.31(14) ?
C3 Fe1 C6 . . 157.77(13) ?
C3 Fe1 C7 . . 119.98(13) ?
C3 Fe1 C10 . . 157.81(14) ?
C4 Fe1 C1 . . 68.15(13) ?
C4 Fe1 C5 . . 40.45(14) ?
C4 Fe1 C6 . . 124.23(13) ?
C4 Fe1 C10 . . 160.90(14) ?
C5 Fe1 C10 . . 125.64(13) ?
C6 Fe1 C1 . . 126.61(13) ?
C6 Fe1 C5 . . 111.23(13) ?
C6 Fe1 C10 . . 40.65(12) ?
C7 Fe1 C1 . . 161.64(14) ?
C7 Fe1 C4 . . 106.75(13) ?
C7 Fe1 C5 . . 124.49(13) ?
C7 Fe1 C6 . . 40.58(12) ?
C7 Fe1 C10 . . 68.95(11) ?
C8 Fe1 C1 . . 157.25(14) ?
C8 Fe1 C2 . . 119.58(14) ?
C8 Fe1 C3 . . 103.68(13) ?
C8 Fe1 C4 . . 120.60(14) ?
C8 Fe1 C5 . . 158.37(14) ?
C8 Fe1 C6 . . 68.25(12) ?
C8 Fe1 C7 . . 40.76(13) ?
C8 Fe1 C9 . . 41.25(13) ?
C8 Fe1 C10 . . 69.08(12) ?
C9 Fe1 C1 . . 122.80(13) ?
C9 Fe1 C2 . . 105.50(13) ?
C9 Fe1 C3 . . 119.96(14) ?
C9 Fe1 C4 . . 156.58(13) ?
C9 Fe1 C5 . . 160.20(13) ?
C9 Fe1 C6 . . 68.43(12) ?
C9 Fe1 C7 . . 69.06(12) ?
C9 Fe1 C10 . . 41.00(12) ?
C17 Fe2 C16 . . 40.91(12) ?
C17 Fe2 C18 . . 40.70(12) ?
C17 Fe2 C19 . . 68.06(13) ?
C17 Fe2 C24 . . 108.96(13) ?
C17 Fe2 C25 . . 121.53(13) ?
C18 Fe2 C16 . . 68.97(12) ?
C18 Fe2 C19 . . 40.30(14) ?
C18 Fe2 C24 . . 125.95(15) ?
C18 Fe2 C25 . . 107.97(13) ?
C19 Fe2 C16 . . 68.80(12) ?
C19 Fe2 C24 . . 162.07(14) ?
C19 Fe2 C25 . . 124.93(13) ?
C20 Fe2 C16 . . 41.04(11) ?
C20 Fe2 C17 . . 68.40(12) ?
C20 Fe2 C18 . . 68.38(13) ?
C20 Fe2 C19 . . 40.66(12) ?
C20 Fe2 C24 . . 156.37(13) ?
C20 Fe2 C25 . . 161.45(13) ?
C20 Fe2 C28 . . 121.11(14) ?
C24 Fe2 C16 . . 121.38(13) ?
C24 Fe2 C25 . . 40.27(14) ?
C25 Fe2 C16 . . 156.39(13) ?
C26 Fe2 C16 . . 161.74(13) ?
C26 Fe2 C17 . . 155.67(13) ?
C26 Fe2 C18 . . 120.12(13) ?
C26 Fe2 C19 . . 107.04(13) ?
C26 Fe2 C20 . . 124.39(13) ?
C26 Fe2 C24 . . 67.96(13) ?
C26 Fe2 C25 . . 40.37(13) ?
C26 Fe2 C28 . . 68.10(14) ?
C27 Fe2 C16 . . 124.63(14) ?
C27 Fe2 C17 . . 162.38(14) ?
C27 Fe2 C18 . . 155.23(15) ?
C27 Fe2 C19 . . 120.43(15) ?
C27 Fe2 C20 . . 107.13(14) ?
C27 Fe2 C24 . . 67.88(15) ?
C27 Fe2 C25 . . 68.11(14) ?
C27 Fe2 C26 . . 40.91(15) ?
C27 Fe2 C28 . . 40.32(16) ?
C28 Fe2 C16 . . 107.98(13) ?
C28 Fe2 C17 . . 126.17(14) ?
C28 Fe2 C18 . . 162.91(15) ?
C28 Fe2 C19 . . 155.80(16) ?
C28 Fe2 C24 . . 40.16(15) ?
C28 Fe2 C25 . . 67.68(13) ?
C14 Si1 C10 . . 105.43(14) ?
C14 Si1 C16 . . 112.17(13) ?
C15 Si1 C10 . . 111.48(14) ?
C15 Si1 C14 . . 109.98(15) ?
C15 Si1 C16 . . 106.74(14) ?
C16 Si1 C10 . . 111.12(12) ?
C12 N1 C11 . . 111.4(3) ?
C13 N1 C11 . . 110.3(3) ?
C13 N1 C12 . . 111.0(3) ?
C22 N2 C21 . . 112.2(3) ?
C23 N2 C21 . . 110.1(3) ?
C23 N2 C22 . . 111.1(3) ?
Fe1 C1 H1 . . 126.4 ?
C2 C1 Fe1 . . 69.02(17) ?
C2 C1 H1 . . 126.1 ?
C5 C1 Fe1 . . 69.97(17) ?
C5 C1 H1 . . 126.1 ?
C5 C1 C2 . . 107.7(3) ?
Fe1 C2 H2 . . 125.8 ?
C1 C2 Fe1 . . 70.21(17) ?
C1 C2 H2 . . 125.9 ?
C3 C2 Fe1 . . 69.69(18) ?
C3 C2 C1 . . 108.2(3) ?
C3 C2 H2 . . 125.9 ?
Fe1 C3 H3 . . 125.9 ?
C2 C3 Fe1 . . 69.64(18) ?
C2 C3 H3 . . 126.1 ?
C2 C3 C4 . . 107.8(3) ?
C4 C3 Fe1 . . 69.93(18) ?
C4 C3 H3 . . 126.1 ?
Fe1 C4 H4 . . 126.1 ?
C3 C4 Fe1 . . 69.35(18) ?
C3 C4 H4 . . 125.9 ?
C5 C4 Fe1 . . 70.20(18) ?
C5 C4 C3 . . 108.1(3) ?
C5 C4 H4 . . 125.9 ?
Fe1 C5 H5 . . 126.6 ?
C1 C5 Fe1 . . 69.67(17) ?
C1 C5 C4 . . 108.1(3) ?
C1 C5 H5 . . 125.9 ?
C4 C5 Fe1 . . 69.34(18) ?
C4 C5 H5 . . 125.9 ?
Fe1 C6 H6 . . 126.5 ?
C7 C6 Fe1 . . 69.40(17) ?
C7 C6 H6 . . 125.2 ?
C7 C6 C10 . . 109.5(3) ?
C10 C6 Fe1 . . 70.48(16) ?
C10 C6 H6 . . 125.2 ?
Fe1 C7 H7 . . 126.0 ?
C6 C7 Fe1 . . 70.02(16) ?
C6 C7 H7 . . 126.2 ?
C6 C7 C8 . . 107.7(3) ?
C8 C7 Fe1 . . 69.36(17) ?
C8 C7 H7 . . 126.2 ?
Fe1 C8 H8 . . 126.4 ?
C7 C8 Fe1 . . 69.87(17) ?
C7 C8 H8 . . 125.9 ?
C7 C8 C9 . . 108.2(3) ?
C9 C8 Fe1 . . 69.41(17) ?
C9 C8 H8 . . 125.9 ?
C8 C9 Fe1 . . 69.35(17) ?
C8 C9 C10 . . 108.3(3) ?
C8 C9 C11 . . 124.6(3) ?
C10 C9 Fe1 . . 70.82(17) ?
C10 C9 C11 . . 127.1(3) ?
C11 C9 Fe1 . . 125.1(2) ?
Si1 C10 Fe1 . . 128.94(15) ?
C6 C10 Fe1 . . 68.87(16) ?
C6 C10 Si1 . . 122.8(2) ?
C6 C10 C9 . . 106.3(3) ?
C9 C10 Fe1 . . 68.18(16) ?
C9 C10 Si1 . . 130.8(2) ?
N1 C11 C9 . . 112.0(3) ?
N1 C11 H11A . . 109.2 ?
N1 C11 H11B . . 109.2 ?
C9 C11 H11A . . 109.2 ?
C9 C11 H11B . . 109.2 ?
H11A C11 H11B . . 107.9 ?
N1 C12 H12A . . 109.5 ?
N1 C12 H12B . . 109.5 ?
N1 C12 H12C . . 109.5 ?
H12A C12 H12B . . 109.5 ?
H12A C12 H12C . . 109.5 ?
H12B C12 H12C . . 109.5 ?
N1 C13 H13A . . 109.5 ?
N1 C13 H13B . . 109.5 ?
N1 C13 H13C . . 109.5 ?
H13A C13 H13B . . 109.5 ?
H13A C13 H13C . . 109.5 ?
H13B C13 H13C . . 109.5 ?
Si1 C14 H14A . . 109.5 ?
Si1 C14 H14B . . 109.5 ?
Si1 C14 H14C . . 109.5 ?
H14A C14 H14B . . 109.5 ?
H14A C14 H14C . . 109.5 ?
H14B C14 H14C . . 109.5 ?
Si1 C15 H15A . . 109.5 ?
Si1 C15 H15B . . 109.5 ?
Si1 C15 H15C . . 109.5 ?
H15A C15 H15B . . 109.5 ?
H15A C15 H15C . . 109.5 ?
H15B C15 H15C . . 109.5 ?
Si1 C16 Fe2 . . 125.98(15) ?
C17 C16 Fe2 . . 68.94(16) ?
C17 C16 Si1 . . 123.4(2) ?
C17 C16 C20 . . 106.1(3) ?
C20 C16 Fe2 . . 68.69(15) ?
C20 C16 Si1 . . 130.4(2) ?
Fe2 C17 H17 . . 126.2 ?
C16 C17 Fe2 . . 70.15(16) ?
C16 C17 H17 . . 125.5 ?
C18 C17 Fe2 . . 69.65(17) ?
C18 C17 C16 . . 108.9(3) ?
C18 C17 H17 . . 125.5 ?
Fe2 C18 H18 . . 126.0 ?
C17 C18 Fe2 . . 69.65(16) ?
C17 C18 H18 . . 126.0 ?
C19 C18 Fe2 . . 69.90(17) ?
C19 C18 C17 . . 107.9(3) ?
C19 C18 H18 . . 126.0 ?
Fe2 C19 H19 . . 126.6 ?
C18 C19 Fe2 . . 69.79(18) ?
C18 C19 H19 . . 125.8 ?
C18 C19 C20 . . 108.4(3) ?
C20 C19 Fe2 . . 69.42(16) ?
C20 C19 H19 . . 125.8 ?
C16 C20 Fe2 . . 70.27(16) ?
C16 C20 C21 . . 126.2(3) ?
C19 C20 Fe2 . . 69.92(17) ?
C19 C20 C16 . . 108.6(3) ?
C19 C20 C21 . . 125.2(3) ?
C21 C20 Fe2 . . 127.0(2) ?
N2 C21 C20 . . 111.6(3) ?
N2 C21 H21A . . 109.3 ?
N2 C21 H21B . . 109.3 ?
C20 C21 H21A . . 109.3 ?
C20 C21 H21B . . 109.3 ?
H21A C21 H21B . . 108.0 ?
N2 C22 H22A . . 109.5 ?
N2 C22 H22B . . 109.5 ?
N2 C22 H22C . . 109.5 ?
H22A C22 H22B . . 109.5 ?
H22A C22 H22C . . 109.5 ?
H22B C22 H22C . . 109.5 ?
N2 C23 H23A . . 109.5 ?
N2 C23 H23B . . 109.5 ?
N2 C23 H23C . . 109.5 ?
H23A C23 H23B . . 109.5 ?
H23A C23 H23C . . 109.5 ?
H23B C23 H23C . . 109.5 ?
Fe2 C24 H24 . . 125.9 ?
C25 C24 Fe2 . . 69.95(19) ?
C25 C24 H24 . . 125.9 ?
C28 C24 Fe2 . . 69.7(2) ?
C28 C24 H24 . . 125.9 ?
C28 C24 C25 . . 108.1(3) ?
Fe2 C25 H25 . . 126.4 ?
C24 C25 Fe2 . . 69.78(18) ?
C24 C25 H25 . . 126.0 ?
C24 C25 C26 . . 108.1(3) ?
C26 C25 Fe2 . . 69.38(17) ?
C26 C25 H25 . . 126.0 ?
Fe2 C26 H26 . . 125.7 ?
C25 C26 Fe2 . . 70.24(17) ?
C25 C26 H26 . . 126.2 ?
C25 C26 C27 . . 107.6(3) ?
C27 C26 Fe2 . . 69.44(18) ?
C27 C26 H26 . . 126.2 ?
Fe2 C27 H27 . . 125.7 ?
C26 C27 Fe2 . . 69.65(18) ?
C26 C27 H27 . . 126.1 ?
C28 C27 Fe2 . . 70.12(19) ?
C28 C27 C26 . . 107.7(3) ?
C28 C27 H27 . . 126.1 ?
Fe2 C28 H28 . . 126.1 ?
C24 C28 Fe2 . . 70.1(2) ?
C24 C28 C27 . . 108.4(3) ?
C24 C28 H28 . . 125.8 ?
C27 C28 Fe2 . . 69.6(2) ?
C27 C28 H28 . . 125.8 ?

loop_
_geom_bond_atom_site_label_1
_geom_bond_atom_site_label_2
_geom_bond_site_symmetry_2
_geom_bond_distance
_geom_bond_publ_flag
Fe1 C1 . 2.056(3) ?
Fe1 C2 . 2.041(3) ?
Fe1 C3 . 2.041(3) ?
Fe1 C4 . 2.049(3) ?
Fe1 C5 . 2.060(3) ?
Fe1 C6 . 2.054(3) ?
Fe1 C7 . 2.046(3) ?
Fe1 C8 . 2.039(3) ?
Fe1 C9 . 2.040(3) ?
Fe1 C10 . 2.076(3) ?
Fe2 C16 . 2.068(3) ?
Fe2 C17 . 2.051(3) ?
Fe2 C18 . 2.051(3) ?
Fe2 C19 . 2.053(3) ?
Fe2 C20 . 2.046(3) ?
Fe2 C24 . 2.055(3) ?
Fe2 C25 . 2.057(3) ?
Fe2 C26 . 2.046(3) ?
Fe2 C27 . 2.043(3) ?
Fe2 C28 . 2.050(3) ?
Si1 C10 . 1.874(3) ?
Si1 C14 . 1.870(3) ?
Si1 C15 . 1.869(3) ?
Si1 C16 . 1.873(3) ?
N1 C11 . 1.462(4) ?
N1 C12 . 1.455(5) ?
N1 C13 . 1.446(5) ?
N2 C21 . 1.464(4) ?
N2 C22 . 1.453(5) ?
N2 C23 . 1.452(5) ?
C1 H1 . 0.9500 ?
C1 C2 . 1.427(5) ?
C1 C5 . 1.420(5) ?
C2 H2 . 0.9500 ?
C2 C3 . 1.418(5) ?
C3 H3 . 0.9500 ?
C3 C4 . 1.423(6) ?
C4 H4 . 0.9500 ?
C4 C5 . 1.421(5) ?
C5 H5 . 0.9500 ?
C6 H6 . 0.9500 ?
C6 C7 . 1.422(4) ?
C6 C10 . 1.434(4) ?
C7 H7 . 0.9500 ?
C7 C8 . 1.423(5) ?
C8 H8 . 0.9500 ?
C8 C9 . 1.437(4) ?
C9 C10 . 1.442(4) ?
C9 C11 . 1.501(5) ?
C11 H11A . 0.9900 ?
C11 H11B . 0.9900 ?
C12 H12A . 0.9800 ?
C12 H12B . 0.9800 ?
C12 H12C . 0.9800 ?
C13 H13A . 0.9800 ?
C13 H13B . 0.9800 ?
C13 H13C . 0.9800 ?
C14 H14A . 0.9800 ?
C14 H14B . 0.9800 ?
C14 H14C . 0.9800 ?
C15 H15A . 0.9800 ?
C15 H15B . 0.9800 ?
C15 H15C . 0.9800 ?
C16 C17 . 1.440(4) ?
C16 C20 . 1.442(4) ?
C17 H17 . 0.9500 ?
C17 C18 . 1.427(4) ?
C18 H18 . 0.9500 ?
C18 C19 . 1.414(5) ?
C19 H19 . 0.9500 ?
C19 C20 . 1.424(4) ?
C20 C21 . 1.502(5) ?
C21 H21A . 0.9900 ?
C21 H21B . 0.9900 ?
C22 H22A . 0.9800 ?
C22 H22B . 0.9800 ?
C22 H22C . 0.9800 ?
C23 H23A . 0.9800 ?
C23 H23B . 0.9800 ?
C23 H23C . 0.9800 ?
C24 H24 . 0.9500 ?
C24 C25 . 1.415(5) ?
C24 C28 . 1.410(5) ?
C25 H25 . 0.9500 ?
C25 C26 . 1.416(5) ?
C26 H26 . 0.9500 ?
C26 C27 . 1.429(5) ?
C27 H27 . 0.9500 ?
C27 C28 . 1.411(6) ?
C28 H28 . 0.9500 ?

loop_
_geom_torsion_atom_site_label_1
_geom_torsion_atom_site_label_2
_geom_torsion_atom_site_label_3
_geom_torsion_atom_site_label_4
_geom_torsion_site_symmetry_1
_geom_torsion_site_symmetry_2
_geom_torsion_site_symmetry_3
_geom_torsion_site_symmetry_4
_geom_torsion
_geom_torsion_publ_flag
Fe1 C1 C2 C3 . . . . 59.5(2) ?
Fe1 C1 C5 C4 . . . . -58.9(2) ?
Fe1 C2 C3 C4 . . . . 59.7(2) ?
Fe1 C3 C4 C5 . . . . 59.7(2) ?
Fe1 C4 C5 C1 . . . . 59.1(2) ?
Fe1 C6 C7 C8 . . . . 59.4(2) ?
Fe1 C6 C10 Si1 . . . . 123.5(2) ?
Fe1 C6 C10 C9 . . . . -58.09(19) ?
Fe1 C7 C8 C9 . . . . 59.0(2) ?
Fe1 C8 C9 C10 . . . . 60.4(2) ?
Fe1 C8 C9 C11 . . . . -119.1(3) ?
Fe1 C9 C10 Si1 . . . . -123.3(2) ?
Fe1 C9 C10 C6 . . . . 58.53(19) ?
Fe1 C9 C11 N1 . . . . 151.2(2) ?
Fe2 C16 C17 C18 . . . . 59.0(2) ?
Fe2 C16 C20 C19 . . . . -59.6(2) ?
Fe2 C16 C20 C21 . . . . 122.0(3) ?
Fe2 C17 C18 C19 . . . . 59.7(2) ?
Fe2 C18 C19 C20 . . . . 58.8(2) ?
Fe2 C19 C20 C16 . . . . 59.8(2) ?
Fe2 C19 C20 C21 . . . . -121.7(3) ?
Fe2 C20 C21 N2 . . . . 147.6(2) ?
Fe2 C24 C25 C26 . . . . -59.0(2) ?
Fe2 C24 C28 C27 . . . . 59.2(2) ?
Fe2 C25 C26 C27 . . . . -59.6(2) ?
Fe2 C26 C27 C28 . . . . -60.0(2) ?
Fe2 C27 C28 C24 . . . . -59.5(2) ?
Si1 C16 C17 Fe2 . . . . 120.0(2) ?
Si1 C16 C17 C18 . . . . 179.1(2) ?
Si1 C16 C20 Fe2 . . . . -119.7(2) ?
Si1 C16 C20 C19 . . . . -179.4(2) ?
Si1 C16 C20 C21 . . . . 2.2(4) ?
C1 C2 C3 Fe1 . . . . -59.9(2) ?
C1 C2 C3 C4 . . . . -0.1(3) ?
C2 C1 C5 Fe1 . . . . 58.9(2) ?
C2 C1 C5 C4 . . . . 0.0(3) ?
C2 C3 C4 Fe1 . . . . -59.6(2) ?
C2 C3 C4 C5 . . . . 0.2(3) ?
C3 C4 C5 Fe1 . . . . -59.2(2) ?
C3 C4 C5 C1 . . . . -0.1(3) ?
C5 C1 C2 Fe1 . . . . -59.5(2) ?
C5 C1 C2 C3 . . . . 0.1(3) ?
C6 C7 C8 Fe1 . . . . -59.8(2) ?
C6 C7 C8 C9 . . . . -0.8(3) ?
C7 C6 C10 Fe1 . . . . 58.5(2) ?
C7 C6 C10 Si1 . . . . -177.9(2) ?
C7 C6 C10 C9 . . . . 0.5(3) ?
C7 C8 C9 Fe1 . . . . -59.3(2) ?
C7 C8 C9 C10 . . . . 1.1(3) ?
C7 C8 C9 C11 . . . . -178.4(3) ?
C8 C9 C10 Fe1 . . . . -59.5(2) ?
C8 C9 C10 Si1 . . . . 177.3(2) ?
C8 C9 C10 C6 . . . . -0.9(3) ?
C8 C9 C11 N1 . . . . -121.0(3) ?
C10 Si1 C16 Fe2 . . . . -175.33(17) ?
C10 Si1 C16 C17 . . . . 97.7(3) ?
C10 Si1 C16 C20 . . . . -83.7(3) ?
C10 C6 C7 Fe1 . . . . -59.2(2) ?
C10 C6 C7 C8 . . . . 0.2(3) ?
C10 C9 C11 N1 . . . . 59.6(4) ?
C11 C9 C10 Fe1 . . . . 120.0(3) ?
C11 C9 C10 Si1 . . . . -3.3(4) ?
C11 C9 C10 C6 . . . . 178.5(3) ?
C12 N1 C11 C9 . . . . 57.9(4) ?
C13 N1 C11 C9 . . . . -178.4(3) ?
C14 Si1 C10 Fe1 . . . . 64.7(2) ?
C14 Si1 C10 C6 . . . . -23.6(3) ?
C14 Si1 C10 C9 . . . . 158.4(3) ?
C14 Si1 C16 Fe2 . . . . -57.6(2) ?
C14 Si1 C16 C17 . . . . -144.6(2) ?
C14 Si1 C16 C20 . . . . 34.1(3) ?
C15 Si1 C10 Fe1 . . . . -54.7(2) ?
C15 Si1 C10 C6 . . . . -142.9(2) ?
C15 Si1 C10 C9 . . . . 39.1(3) ?
C15 Si1 C16 Fe2 . . . . 62.9(2) ?
C15 Si1 C16 C17 . . . . -24.0(3) ?
C15 Si1 C16 C20 . . . . 154.6(3) ?
C16 Si1 C10 Fe1 . . . . -173.59(18) ?
C16 Si1 C10 C6 . . . . 98.1(3) ?
C16 Si1 C10 C9 . . . . -79.8(3) ?
C16 C17 C18 Fe2 . . . . -59.3(2) ?
C16 C17 C18 C19 . . . . 0.3(3) ?
C16 C20 C21 N2 . . . . 56.0(4) ?
C17 C16 C20 Fe2 . . . . 59.05(19) ?
C17 C16 C20 C19 . . . . -0.6(3) ?
C17 C16 C20 C21 . . . . -179.0(3) ?
C17 C18 C19 Fe2 . . . . -59.5(2) ?
C17 C18 C19 C20 . . . . -0.7(3) ?
C18 C19 C20 Fe2 . . . . -59.1(2) ?
C18 C19 C20 C16 . . . . 0.8(3) ?
C18 C19 C20 C21 . . . . 179.2(3) ?
C19 C20 C21 N2 . . . . -122.1(3) ?
C20 C16 C17 Fe2 . . . . -58.89(19) ?
C20 C16 C17 C18 . . . . 0.2(3) ?
C22 N2 C21 C20 . . . . 59.7(3) ?
C23 N2 C21 C20 . . . . -176.0(3) ?
C24 C25 C26 Fe2 . . . . 59.3(2) ?
C24 C25 C26 C27 . . . . -0.4(3) ?
C25 C24 C28 Fe2 . . . . -59.6(2) ?
C25 C24 C28 C27 . . . . -0.5(4) ?
C25 C26 C27 Fe2 . . . . 60.1(2) ?
C25 C26 C27 C28 . . . . 0.1(4) ?
C26 C27 C28 Fe2 . . . . 59.7(2) ?
C26 C27 C28 C24 . . . . 0.2(4) ?
C28 C24 C25 Fe2 . . . . 59.5(2) ?
C28 C24 C25 C26 . . . . 0.5(4) ?

_cod_database_fobs_code 2243535
